data_4127336
loop_
_publ_author_name
'Zhang, Qian'
'Wang, Ting'
'Zhang, Xinhao'
'Tong, Shuo'
'Wu, Yun-Dong'
'Wang, Mei-Xiang'

_publ_section_title
;
 Radical Reactivity, Catalysis and Reaction Mechanism of Arylcopper(II)
 Compounds: The Missing Link in Organocopper Chemistry.
;
_journal_name_full 'Journal of the American Chemical Society'
_journal_paper_doi 10.1021/jacs.9b10226
_journal_year 2019
_chemical_formula_moiety 'C36 H42 N8 O2, C H Cl3'
_chemical_formula_sum 'C37 H43 Cl3 N8 O2'
_chemical_formula_weight 738.16
_space_group_crystal_system orthorhombic
_space_group_IT_number 61
_space_group_name_Hall '-P 2ac 2ab'
_space_group_name_H-M_alt 'P b c a'
_symmetry_space_group_name_Hall '-P 2ac 2ab'
_symmetry_space_group_name_H-M 'P b c a'
_atom_sites_solution_hydrogens geom
_atom_sites_solution_primary direct
_atom_sites_solution_secondary difmap
_audit_creation_date 2018-11-16
_audit_creation_method
;
Olex2 1.2
(compiled 2018.05.29 svn.r3508 for OlexSys, GUI svn.r5506)
;
_cell_angle_alpha 90.00
_cell_angle_beta 90.00
_cell_angle_gamma 90.00
_cell_formula_units_Z 8
_cell_length_a 22.8735(3)
_cell_length_b 13.41873(18)
_cell_length_c 24.0089(3)
_cell_measurement_reflns_used 9440
_cell_measurement_temperature 173.00(10)
_cell_measurement_theta_max 76.5240
_cell_measurement_theta_min 3.7920
_cell_volume 7369.13(17)
_computing_cell_refinement 'CrysAlisPro 1.171.38.43f (Rigaku OD, 2015)'
_computing_data_collection 'CrysAlisPro 1.171.38.43f (Rigaku OD, 2015)'
_computing_data_reduction 'CrysAlisPro 1.171.38.43f (Rigaku OD, 2015)'
_computing_molecular_graphics 'Olex2 (Dolomanov et al., 2009)'
_computing_publication_material 'Olex2 (Dolomanov et al., 2009)'
_computing_structure_refinement 'XL (Sheldrick, 2008)'
_computing_structure_solution 'XS (Sheldrick, 2008)'
_diffrn_ambient_environment N~2~
_diffrn_ambient_temperature 173.00(10)
_diffrn_detector 'CCD plate'
_diffrn_detector_area_resol_mean 5.2137
_diffrn_detector_type AtlasS2
_diffrn_measured_fraction_theta_full 0.975
_diffrn_measured_fraction_theta_max 0.975
_diffrn_measurement_details
;
List of Runs (angles in degrees, time in seconds):

  # Type    Start    End  Width  t~exp~   \w     \q     \k     \f   Frames
--------------------------------------------------------------------------
  1  \w      3.00  29.00   1.00    5.02    --   40.81 -99.00 120.00   26
  2  \w     33.00  82.00   1.00   20.08    --  111.58 -95.00  30.00   49
  3  \w    118.00 144.00   1.00   20.08    --  111.58 -77.00  90.00   26
  4  \w     96.00 175.00   1.00   20.08    --  111.58  45.00 120.00   79
  5  \w    119.00 178.00   1.00   20.08    --  111.58  45.00 150.00   59
  6  \w     84.00 177.00   1.00   20.08    --  111.58  30.00-120.00   93
  7  \w    -70.00  -3.00   1.00    5.02    --  -40.81 125.00   0.00   67
  8  \w    -92.00  -5.00   1.00    5.02    --  -40.81 -19.00-180.00   87
;
_diffrn_measurement_device 'four-circle diffractometer'
_diffrn_measurement_device_type 'SuperNova, Dual, Cu at zero, AtlasS2'
_diffrn_measurement_method '\w scans'
_diffrn_orient_matrix_type 'CrysAlisPro convention (1999,Acta A55,543-557)'
_diffrn_orient_matrix_UB_11 0.0443639000
_diffrn_orient_matrix_UB_12 0.0388350000
_diffrn_orient_matrix_UB_13 -0.0431768000
_diffrn_orient_matrix_UB_21 0.0347794000
_diffrn_orient_matrix_UB_22 -0.0978995000
_diffrn_orient_matrix_UB_23 0.0049121000
_diffrn_orient_matrix_UB_31 -0.0368845000
_diffrn_orient_matrix_UB_32 -0.0456494000
_diffrn_orient_matrix_UB_33 -0.0472078000
_diffrn_radiation_monochromator mirror
_diffrn_radiation_probe x-ray
_diffrn_radiation_type CuK\a
_diffrn_radiation_wavelength 1.54184
_diffrn_reflns_av_R_equivalents 0.0215
_diffrn_reflns_av_unetI/netI 0.0233
_diffrn_reflns_limit_h_max 28
_diffrn_reflns_limit_h_min -28
_diffrn_reflns_limit_k_max 16
_diffrn_reflns_limit_k_min -15
_diffrn_reflns_limit_l_max 15
_diffrn_reflns_limit_l_min -29
_diffrn_reflns_number 20110
_diffrn_reflns_theta_full 76.69
_diffrn_reflns_theta_max 76.69
_diffrn_reflns_theta_min 3.68
_diffrn_source 'micro-focus sealed X-ray tube'
_diffrn_source_type 'SuperNova (Cu) X-ray Source'
_exptl_absorpt_coefficient_mu 2.671
_exptl_absorpt_correction_T_max 1.00000
_exptl_absorpt_correction_T_min 0.83258
_exptl_absorpt_correction_type multi-scan
_exptl_absorpt_process_details
;
CrysAlisPro 1.171.38.43f (Rigaku Oxford Diffraction, 2015)
Empirical absorption correction using spherical harmonics,
 implemented in SCALE3 ABSPACK scaling algorithm.
;
_exptl_crystal_colour colorless
_exptl_crystal_density_diffrn 1.339
_exptl_crystal_density_method 'not measured'
_exptl_crystal_description block
_exptl_crystal_F_000 3124
_exptl_crystal_size_max 0.24
_exptl_crystal_size_mid 0.22
_exptl_crystal_size_min 0.18
_refine_diff_density_max 0.914
_refine_diff_density_min -0.980
_refine_diff_density_rms 0.069
_refine_ls_extinction_method none
_refine_ls_goodness_of_fit_ref 1.043
_refine_ls_hydrogen_treatment constr
_refine_ls_matrix_type full
_refine_ls_number_parameters 459
_refine_ls_number_reflns 7566
_refine_ls_number_restraints 0
_refine_ls_restrained_S_all 1.043
_refine_ls_R_factor_all 0.0769
_refine_ls_R_factor_gt 0.0674
_refine_ls_shift/su_max 0.000
_refine_ls_shift/su_mean 0.000
_refine_ls_structure_factor_coef Fsqd
_refine_ls_weighting_details 'calc w=1/[\s^2^(Fo^2^)+(0.1040P)^2^+8.4350P] where P=(Fo^2^+2Fc^2^)/3'
_refine_ls_weighting_scheme calc
_refine_ls_wR_factor_gt 0.1872
_refine_ls_wR_factor_ref 0.1975
_reflns_number_gt 6393
_reflns_number_total 7566
_reflns_threshold_expression >2sigma(I)
_cod_data_source_file ja9b10226_si_007.cif
_cod_data_source_block 160925uue
_cod_depositor_comments
;

2020-10-16
Z value and formula fixed to values more according to usual
chemical conventions.                 miguel
;
_cod_original_formula_sum 'C2.16 H2.53 Cl0.18 N0.47 O0.12'
_cod_original_formula_weight 43.38
_cod_original_formula_moiety '0.06(C36 H42 N8 O2), 0.06(C H Cl3)'
_cod_original_formula_units_Z 137
_cod_original_cell_volume 7369.14(16)
_cod_database_code 4127336
_chemical_oxdiff_formula CHNO
_reflns_odcompleteness_completeness 99.93
_reflns_odcompleteness_iscentric 1
_reflns_odcompleteness_theta 68.13
_olex2_refinement_description
;
1. Fixed Uiso
 At 1.2 times of:
  All C(H) groups, All C(H,H) groups
 At 1.5 times of:
  All C(H,H,H) groups
2.a Ternary CH refined with riding coordinates:
 C25(H25), C34(H34), C37(H37)
2.b Secondary CH2 refined with riding coordinates:
 C29(H29a,H29b), C33(H33a,H33b)
2.c Aromatic/amide H refined with riding coordinates:
 C9(H9), C18(H18), C10(H10), C4(H4), C20(H20), C15(H15), C2(H2), C16(H16),
 C19(H19), C11(H11), C14(H14), C3(H3)
2.d Idealised Me refined as rotating group:
 C27(H27a,H27b,H27c), C7(H7a,H7b,H7c), C31(H31a,H31b,H31c), C24(H24a,H24b,
 H24c), C36(H36a,H36b,H36c), C28(H28a,H28b,H28c), C6(H6a,H6b,H6c), C35(H35a,
 H35b,H35c)
;
_olex2_submission_special_instructions 'No special instructions were received'
_oxdiff_exptl_absorpt_empirical_details
;
Empirical correction (ABSPACK) includes:
- Absorption correction using spherical harmonics
- Frame scaling
;
_oxdiff_exptl_absorpt_empirical_full_max 1.280
_oxdiff_exptl_absorpt_empirical_full_min 0.708

loop_
_space_group_symop_id
_space_group_symop_operation_xyz
1 'x, y, z'
2 '-x+1/2, -y, z+1/2'
3 'x+1/2, -y+1/2, -z'
4 '-x, y+1/2, -z+1/2'
5 '-x, -y, -z'
6 'x-1/2, y, -z-1/2'
7 '-x-1/2, y-1/2, z'
8 'x, -y-1/2, z-1/2'

loop_
_atom_site_label
_atom_site_type_symbol
_atom_site_fract_x
_atom_site_fract_y
_atom_site_fract_z
_atom_site_U_iso_or_equiv
_atom_site_adp_type
_atom_site_occupancy
_atom_site_calc_flag
_atom_site_refinement_flags_posn
N5 N 0.15392(9) 1.00438(14) 0.29168(8) 0.0280(4) Uani 1 d .
N7 N 0.14029(9) 0.64252(14) 0.26002(8) 0.0257(4) Uani 1 d .
N3 N 0.14798(8) 0.60575(13) 0.35351(8) 0.0236(4) Uani 1 d .
N4 N 0.14758(8) 0.97397(13) 0.38533(8) 0.0250(4) Uani 1 d .
N1 N 0.15492(9) 0.75450(15) 0.46483(8) 0.0275(4) Uani 1 d .
C23 C 0.14581(9) 0.82262(16) 0.27741(8) 0.0198(4) Uani 1 d .
O1 O 0.07819(8) 0.82887(16) 0.17992(7) 0.0390(4) Uani 1 d .
N2 N 0.15997(10) 0.58189(15) 0.44763(9) 0.0317(5) Uani 1 d .
C12 C 0.13070(9) 0.57573(16) 0.30316(10) 0.0237(4) Uani 1 d .
O2 O 0.01237(8) 0.73139(18) 0.22247(8) 0.0467(5) Uani 1 d .
C5 C 0.13624(10) 1.03665(16) 0.34319(10) 0.0257(5) Uani 1 d .
C8 C 0.13878(9) 0.54625(16) 0.39747(10) 0.0249(4) Uani 1 d .
C21 C 0.17405(9) 0.73133(16) 0.27121(9) 0.0219(4) Uani 1 d .
C25 C 0.07914(9) 0.83084(16) 0.27771(9) 0.0211(4) Uani 1 d .
H25 H 0.0698 0.9021 0.2784 0.025 Uiso 1 calc R
N8 N -0.09993(9) 0.78406(16) 0.29651(10) 0.0347(5) Uani 1 d .
N6 N 0.14418(10) 0.92764(16) 0.47776(9) 0.0347(5) Uani 1 d .
C29 C 0.05318(9) 0.78543(16) 0.33111(9) 0.0209(4) Uani 1 d .
H29A H 0.0820 0.7926 0.3605 0.025 Uiso 1 calc R
H29B H 0.0480 0.7146 0.3248 0.025 Uiso 1 calc R
C17 C 0.17955(11) 0.84472(17) 0.46226(9) 0.0277(5) Uani 1 d .
C30 C -0.00541(9) 0.82767(16) 0.35295(9) 0.0211(4) Uani 1 d .
C13 C 0.18743(11) 0.67746(17) 0.44781(9) 0.0274(5) Uani 1 d .
C22 C 0.18024(9) 0.90748(16) 0.28632(9) 0.0223(4) Uani 1 d .
C32 C -0.05702(9) 0.79857(16) 0.31916(9) 0.0239(4) Uani 1 d .
C9 C 0.11048(11) 0.45395(17) 0.39280(11) 0.0321(5) Uani 1 d .
H9 H 0.1034 0.4143 0.4239 0.038 Uiso 1 calc R
C18 C 0.24098(10) 0.90035(18) 0.28870(10) 0.0278(5) Uani 1 d .
H18 H 0.2634 0.9572 0.2946 0.033 Uiso 1 calc R
C1 C 0.13042(10) 0.99729(17) 0.43691(10) 0.0287(5) Uani 1 d .
C10 C 0.09356(11) 0.42436(17) 0.34014(12) 0.0347(5) Uani 1 d .
H10 H 0.0753 0.3630 0.3356 0.042 Uiso 1 calc R
C4 C 0.10679(11) 1.12782(18) 0.35107(12) 0.0348(6) Uani 1 d .
H4 H 0.0996 1.1711 0.3216 0.042 Uiso 1 calc R
C20 C 0.23475(10) 0.72454(17) 0.27355(10) 0.0282(5) Uani 1 d .
H20 H 0.2529 0.6630 0.2692 0.034 Uiso 1 calc R
C26 C 0.05236(10) 0.7890(2) 0.22513(10) 0.0289(5) Uani 1 d .
C15 C 0.26920(11) 0.78029(19) 0.42776(12) 0.0357(6) Uani 1 d .
H15 H 0.3075 0.7888 0.4156 0.043 Uiso 1 calc R
C2 C 0.10004(12) 1.08571(19) 0.44860(12) 0.0368(6) Uani 1 d .
H2 H 0.0876 1.1008 0.4845 0.044 Uiso 1 calc R
C16 C 0.23667(11) 0.86106(18) 0.44454(11) 0.0322(5) Uani 1 d .
H16 H 0.2524 0.9249 0.4441 0.039 Uiso 1 calc R
C19 C 0.26806(10) 0.80893(19) 0.28227(11) 0.0311(5) Uani 1 d .
H19 H 0.3086 0.8043 0.2838 0.037 Uiso 1 calc R
C27 C 0.14099(14) 0.5401(2) 0.50029(11) 0.0410(6) Uani 1 d .
H27A H 0.0991 0.5424 0.5025 0.062 Uiso 1 calc GR
H27B H 0.1575 0.5780 0.5304 0.062 Uiso 1 calc GR
H27C H 0.1538 0.4721 0.5029 0.062 Uiso 1 calc GR
C11 C 0.10314(10) 0.48383(17) 0.29405(11) 0.0304(5) Uani 1 d .
H11 H 0.0918 0.4638 0.2586 0.037 Uiso 1 calc R
C14 C 0.24434(11) 0.68589(18) 0.42912(11) 0.0328(5) Uani 1 d .
H14 H 0.2653 0.6301 0.4178 0.039 Uiso 1 calc R
C7 C 0.13693(13) 1.0565(2) 0.24089(12) 0.0399(6) Uani 1 d .
H7A H 0.0951 1.0609 0.2391 0.060 Uiso 1 calc GR
H7B H 0.1512 1.0206 0.2091 0.060 Uiso 1 calc GR
H7C H 0.1533 1.1224 0.2411 0.060 Uiso 1 calc GR
C33 C -0.01511(10) 0.78996(17) 0.41334(9) 0.0265(5) Uani 1 d .
H33A H 0.0102 0.8284 0.4376 0.032 Uiso 1 calc R
H33B H -0.0550 0.8058 0.4237 0.032 Uiso 1 calc R
C3 C 0.08932(12) 1.14949(19) 0.40445(13) 0.0397(6) Uani 1 d .
H3 H 0.0696 1.2089 0.4111 0.048 Uiso 1 calc R
C31 C -0.00641(10) 0.94257(17) 0.35465(10) 0.0277(5) Uani 1 d .
H31A H 0.0270 0.9663 0.3748 0.041 Uiso 1 calc GR
H31B H -0.0415 0.9647 0.3728 0.041 Uiso 1 calc GR
H31C H -0.0054 0.9682 0.3173 0.041 Uiso 1 calc GR
C34 C -0.00504(11) 0.67956(19) 0.42646(10) 0.0301(5) Uani 1 d .
H34 H 0.0359 0.6640 0.4184 0.036 Uiso 1 calc R
C24 C 0.14059(14) 0.6054(2) 0.20298(11) 0.0400(6) Uani 1 d .
H24A H 0.1672 0.5504 0.2001 0.060 Uiso 1 calc GR
H24B H 0.1527 0.6577 0.1782 0.060 Uiso 1 calc GR
H24C H 0.1020 0.5838 0.1930 0.060 Uiso 1 calc GR
C36 C -0.04313(14) 0.6087(2) 0.39288(12) 0.0430(6) Uani 1 d .
H36A H -0.0835 0.6258 0.3981 0.064 Uiso 1 calc GR
H36B H -0.0366 0.5416 0.4052 0.064 Uiso 1 calc GR
H36C H -0.0333 0.6141 0.3541 0.064 Uiso 1 calc GR
C28 C 0.05516(13) 0.7988(3) 0.12665(11) 0.0510(8) Uani 1 d .
H28A H 0.0832 0.8137 0.0980 0.076 Uiso 1 calc GR
H28B H 0.0195 0.8343 0.1194 0.076 Uiso 1 calc GR
H28C H 0.0474 0.7285 0.1270 0.076 Uiso 1 calc GR
C6 C 0.10751(16) 0.9176(2) 0.52688(13) 0.0521(8) Uani 1 d .
H6A H 0.0672 0.9140 0.5158 0.078 Uiso 1 calc GR
H6B H 0.1131 0.9743 0.5507 0.078 Uiso 1 calc GR
H6C H 0.1180 0.8580 0.5466 0.078 Uiso 1 calc GR
C35 C -0.01487(15) 0.6655(2) 0.48878(12) 0.0467(7) Uani 1 d .
H35A H 0.0108 0.7089 0.5091 0.070 Uiso 1 calc GR
H35B H -0.0068 0.5976 0.4987 0.070 Uiso 1 calc GR
H35C H -0.0547 0.6811 0.4978 0.070 Uiso 1 calc GR
Cl1 Cl 0.21147(4) 0.65285(10) 0.63934(4) 0.0735(3) Uani 1 d .
Cl3 Cl 0.27138(7) 0.83032(19) 0.60521(8) 0.1397(8) Uani 1 d .
Cl2 Cl 0.31243(6) 0.6392(2) 0.56886(7) 0.1914(14) Uani 1 d .
C37 C 0.27951(15) 0.7032(5) 0.62317(16) 0.0791(14) Uani 1 d .
H37 H 0.3047 0.6985 0.6561 0.095 Uiso 1 calc R

loop_
_atom_site_aniso_label
_atom_site_aniso_U_11
_atom_site_aniso_U_22
_atom_site_aniso_U_33
_atom_site_aniso_U_23
_atom_site_aniso_U_13
_atom_site_aniso_U_12
N5 0.0335(10) 0.0204(9) 0.0301(10) 0.0045(7) -0.0077(8) -0.0001(8)
N7 0.0288(9) 0.0220(9) 0.0263(9) -0.0041(7) 0.0005(8) -0.0032(7)
N3 0.0234(9) 0.0177(8) 0.0296(9) 0.0011(7) 0.0014(7) 0.0003(7)
N4 0.0244(9) 0.0199(8) 0.0305(10) -0.0023(7) -0.0033(7) -0.0007(7)
N1 0.0316(10) 0.0288(10) 0.0221(9) 0.0022(7) -0.0013(7) -0.0019(8)
C23 0.0183(9) 0.0240(10) 0.0172(9) 0.0027(7) 0.0006(7) -0.0014(8)
O1 0.0331(9) 0.0646(13) 0.0193(8) 0.0025(8) -0.0020(7) -0.0064(8)
N2 0.0398(11) 0.0259(10) 0.0293(10) 0.0074(8) 0.0009(8) -0.0051(8)
C12 0.0201(9) 0.0193(9) 0.0316(11) -0.0027(8) 0.0025(8) 0.0025(8)
O2 0.0326(10) 0.0730(15) 0.0346(10) -0.0154(9) 0.0014(8) -0.0204(10)
C5 0.0225(10) 0.0179(9) 0.0369(12) -0.0003(8) -0.0069(9) -0.0034(8)
C8 0.0220(10) 0.0201(10) 0.0326(11) 0.0029(8) 0.0028(9) 0.0024(8)
C21 0.0227(10) 0.0225(10) 0.0205(9) 0.0004(8) 0.0027(8) -0.0028(8)
C25 0.0182(9) 0.0242(10) 0.0210(10) 0.0006(8) -0.0004(8) 0.0005(8)
N8 0.0277(10) 0.0324(10) 0.0441(12) 0.0028(9) -0.0077(9) -0.0020(8)
N6 0.0442(12) 0.0309(10) 0.0292(10) -0.0031(8) 0.0052(9) 0.0029(9)
C29 0.0175(9) 0.0234(9) 0.0219(10) 0.0013(8) 0.0008(8) 0.0008(8)
C17 0.0330(12) 0.0279(11) 0.0221(10) 0.0003(8) -0.0041(9) -0.0001(9)
C30 0.0179(9) 0.0224(10) 0.0229(10) -0.0011(8) -0.0005(8) -0.0004(8)
C13 0.0319(12) 0.0257(11) 0.0245(10) 0.0043(8) -0.0037(9) -0.0014(9)
C22 0.0245(10) 0.0212(10) 0.0210(10) 0.0027(8) -0.0009(8) -0.0023(8)
C32 0.0212(10) 0.0232(10) 0.0272(10) 0.0025(8) 0.0008(8) 0.0004(8)
C9 0.0320(12) 0.0206(10) 0.0435(13) 0.0066(9) 0.0061(10) -0.0020(9)
C18 0.0235(10) 0.0285(11) 0.0315(11) 0.0038(9) -0.0019(9) -0.0086(9)
C1 0.0270(11) 0.0241(10) 0.0351(12) -0.0065(9) -0.0019(9) -0.0019(9)
C10 0.0318(12) 0.0192(10) 0.0529(15) -0.0014(10) 0.0035(11) -0.0041(9)
C4 0.0336(12) 0.0194(10) 0.0513(15) -0.0015(10) -0.0091(11) 0.0032(9)
C20 0.0234(11) 0.0262(11) 0.0350(12) -0.0001(9) 0.0040(9) 0.0044(9)
C26 0.0198(10) 0.0434(13) 0.0234(11) -0.0038(9) 0.0002(8) -0.0004(9)
C15 0.0244(11) 0.0356(13) 0.0470(14) 0.0083(11) -0.0050(10) -0.0005(10)
C2 0.0350(13) 0.0314(12) 0.0439(14) -0.0142(11) 0.0009(11) 0.0022(10)
C16 0.0318(12) 0.0279(11) 0.0368(12) 0.0039(10) -0.0078(10) -0.0048(9)
C19 0.0183(10) 0.0383(13) 0.0365(12) 0.0032(10) 0.0011(9) -0.0024(9)
C27 0.0500(16) 0.0397(14) 0.0334(13) 0.0102(11) 0.0055(12) -0.0043(12)
C11 0.0293(11) 0.0220(10) 0.0400(13) -0.0050(9) -0.0006(10) -0.0024(9)
C14 0.0293(12) 0.0302(11) 0.0389(13) 0.0031(10) -0.0028(10) 0.0037(10)
C7 0.0496(15) 0.0297(12) 0.0404(14) 0.0122(11) -0.0134(12) -0.0021(11)
C33 0.0250(10) 0.0315(11) 0.0229(10) -0.0011(9) 0.0035(8) 0.0011(9)
C3 0.0340(13) 0.0239(11) 0.0612(17) -0.0105(11) -0.0063(12) 0.0069(10)
C31 0.0246(10) 0.0234(10) 0.0351(12) -0.0038(9) 0.0012(9) 0.0014(8)
C34 0.0290(11) 0.0358(12) 0.0257(11) 0.0068(9) 0.0044(9) 0.0023(9)
C24 0.0546(16) 0.0363(13) 0.0293(12) -0.0071(10) 0.0023(11) -0.0100(12)
C36 0.0532(17) 0.0303(12) 0.0455(15) 0.0061(11) -0.0008(13) -0.0049(12)
C28 0.0382(14) 0.092(2) 0.0231(12) -0.0057(14) -0.0030(11) -0.0015(16)
C6 0.072(2) 0.0467(16) 0.0376(15) -0.0065(13) 0.0197(15) 0.0029(15)
C35 0.0569(18) 0.0527(17) 0.0306(13) 0.0132(12) 0.0052(12) -0.0014(14)
Cl1 0.0507(5) 0.1116(8) 0.0582(5) -0.0254(5) 0.0041(4) -0.0030(5)
Cl3 0.0887(10) 0.205(2) 0.1252(13) 0.0749(14) -0.0026(9) -0.0275(11)
Cl2 0.0633(7) 0.408(4) 0.1026(11) -0.1211(18) 0.0086(7) 0.0520(14)
C37 0.0346(16) 0.157(5) 0.0451(18) -0.012(2) -0.0044(14) 0.010(2)

loop_
_atom_type_symbol
_atom_type_description
_atom_type_scat_dispersion_real
_atom_type_scat_dispersion_imag
_atom_type_scat_source
C C 0.0181 0.0091 'International Tables Vol C Tables 4.2.6.8 and 6.1.1.4'
H H 0.0000 0.0000 'International Tables Vol C Tables 4.2.6.8 and 6.1.1.4'
N N 0.0311 0.0180 'International Tables Vol C Tables 4.2.6.8 and 6.1.1.4'
Cl Cl 0.3639 0.7018 'International Tables Vol C Tables 4.2.6.8 and 6.1.1.4'
O O 0.0492 0.0322 'International Tables Vol C Tables 4.2.6.8 and 6.1.1.4'

loop_
_geom_angle_atom_site_label_1
_geom_angle_atom_site_label_2
_geom_angle_atom_site_label_3
_geom_angle
C5 N5 C22 119.30(18)
C5 N5 C7 121.6(2)
C22 N5 C7 118.1(2)
C12 N7 C21 118.58(18)
C12 N7 C24 118.81(19)
C21 N7 C24 116.99(19)
C12 N3 C8 119.16(19)
C1 N4 C5 119.7(2)
C17 N1 C13 116.8(2)
C21 C23 C25 121.76(18)
C21 C23 C22 118.07(19)
C22 C23 C25 120.09(19)
C26 O1 C28 116.4(2)
C8 N2 C13 117.85(19)
C8 N2 C27 121.4(2)
C13 N2 C27 118.5(2)
N7 C12 C11 121.5(2)
N3 C12 N7 115.76(19)
N3 C12 C11 122.7(2)
N5 C5 C4 122.4(2)
N4 C5 N5 115.17(19)
N4 C5 C4 122.4(2)
N3 C8 N2 115.13(19)
N3 C8 C9 122.4(2)
N2 C8 C9 122.5(2)
C23 C21 N7 119.83(19)
C20 C21 N7 119.1(2)
C20 C21 C23 121.0(2)
C23 C25 H25 106.7
C23 C25 C29 111.12(16)
C29 C25 H25 106.7
C26 C25 C23 111.94(17)
C26 C25 H25 106.7
C26 C25 C29 113.11(18)
C17 N6 C6 117.9(2)
C1 N6 C17 118.0(2)
C1 N6 C6 120.2(2)
C25 C29 H29A 107.8
C25 C29 H29B 107.8
C25 C29 C30 118.15(17)
H29A C29 H29B 107.1
C30 C29 H29A 107.8
C30 C29 H29B 107.8
N1 C17 N6 117.1(2)
N1 C17 C16 123.5(2)
C16 C17 N6 119.3(2)
C29 C30 C33 108.73(17)
C32 C30 C29 114.03(17)
C32 C30 C33 108.14(18)
C32 C30 C31 105.40(18)
C31 C30 C29 112.83(18)
C31 C30 C33 107.41(18)
N1 C13 N2 116.8(2)
N1 C13 C14 124.0(2)
C14 C13 N2 119.1(2)
C23 C22 N5 120.86(19)
C18 C22 N5 118.39(19)
C18 C22 C23 120.7(2)
N8 C32 C30 172.4(2)
C8 C9 H9 121.4
C10 C9 C8 117.2(2)
C10 C9 H9 121.4
C22 C18 H18 119.9
C19 C18 C22 120.2(2)
C19 C18 H18 119.9
N4 C1 N6 115.5(2)
N4 C1 C2 121.9(2)
N6 C1 C2 122.6(2)
C9 C10 H10 119.2
C9 C10 C11 121.5(2)
C11 C10 H10 119.2
C5 C4 H4 121.7
C3 C4 C5 116.6(2)
C3 C4 H4 121.7
C21 C20 H20 119.9
C19 C20 C21 120.2(2)
C19 C20 H20 119.9
O1 C26 C25 110.37(19)
O2 C26 O1 123.2(2)
O2 C26 C25 126.4(2)
C16 C15 H15 120.3
C16 C15 C14 119.4(2)
C14 C15 H15 120.3
C1 C2 H2 121.4
C3 C2 C1 117.2(2)
C3 C2 H2 121.4
C17 C16 H16 120.9
C15 C16 C17 118.3(2)
C15 C16 H16 120.9
C18 C19 H19 120.1
C20 C19 C18 119.8(2)
C20 C19 H19 120.1
N2 C27 H27A 109.5
N2 C27 H27B 109.5
N2 C27 H27C 109.5
H27A C27 H27B 109.5
H27A C27 H27C 109.5
H27B C27 H27C 109.5
C12 C11 H11 121.5
C10 C11 C12 117.0(2)
C10 C11 H11 121.5
C13 C14 C15 117.9(2)
C13 C14 H14 121.0
C15 C14 H14 121.0
N5 C7 H7A 109.5
N5 C7 H7B 109.5
N5 C7 H7C 109.5
H7A C7 H7B 109.5
H7A C7 H7C 109.5
H7B C7 H7C 109.5
C30 C33 H33A 107.5
C30 C33 H33B 107.5
H33A C33 H33B 107.0
C34 C33 C30 119.08(18)
C34 C33 H33A 107.5
C34 C33 H33B 107.5
C4 C3 C2 122.2(2)
C4 C3 H3 118.9
C2 C3 H3 118.9
C30 C31 H31A 109.5
C30 C31 H31B 109.5
C30 C31 H31C 109.5
H31A C31 H31B 109.5
H31A C31 H31C 109.5
H31B C31 H31C 109.5
C33 C34 H34 108.0
C36 C34 C33 114.2(2)
C36 C34 H34 108.0
C36 C34 C35 111.0(2)
C35 C34 C33 107.4(2)
C35 C34 H34 108.0
N7 C24 H24A 109.5
N7 C24 H24B 109.5
N7 C24 H24C 109.5
H24A C24 H24B 109.5
H24A C24 H24C 109.5
H24B C24 H24C 109.5
C34 C36 H36A 109.5
C34 C36 H36B 109.5
C34 C36 H36C 109.5
H36A C36 H36B 109.5
H36A C36 H36C 109.5
H36B C36 H36C 109.5
O1 C28 H28A 109.5
O1 C28 H28B 109.5
O1 C28 H28C 109.5
H28A C28 H28B 109.5
H28A C28 H28C 109.5
H28B C28 H28C 109.5
N6 C6 H6A 109.5
N6 C6 H6B 109.5
N6 C6 H6C 109.5
H6A C6 H6B 109.5
H6A C6 H6C 109.5
H6B C6 H6C 109.5
C34 C35 H35A 109.5
C34 C35 H35B 109.5
C34 C35 H35C 109.5
H35A C35 H35B 109.5
H35A C35 H35C 109.5
H35B C35 H35C 109.5
Cl1 C37 Cl3 109.6(2)
Cl1 C37 H37 108.7
Cl3 C37 H37 108.7
Cl2 C37 Cl1 111.3(3)
Cl2 C37 Cl3 109.9(3)
Cl2 C37 H37 108.7

loop_
_geom_bond_atom_site_label_1
_geom_bond_atom_site_label_2
_geom_bond_distance
N5 C5 1.371(3)
N5 C22 1.439(3)
N5 C7 1.459(3)
N7 C12 1.387(3)
N7 C21 1.445(3)
N7 C24 1.457(3)
N3 C12 1.334(3)
N3 C8 1.340(3)
N4 C5 1.341(3)
N4 C1 1.336(3)
N1 C17 1.337(3)
N1 C13 1.338(3)
C23 C21 1.393(3)
C23 C25 1.529(3)
C23 C22 1.401(3)
O1 C26 1.347(3)
O1 C28 1.441(3)
N2 C8 1.383(3)
N2 C13 1.428(3)
N2 C27 1.450(3)
C12 C11 1.402(3)
O2 C26 1.200(3)
C5 C4 1.409(3)
C8 C9 1.402(3)
C21 C20 1.393(3)
C25 H25 0.9800
C25 C29 1.539(3)
C25 C26 1.511(3)
N8 C32 1.139(3)
N6 C17 1.425(3)
N6 C1 1.391(3)
N6 C6 1.453(4)
C29 H29A 0.9700
C29 H29B 0.9700
C29 C30 1.547(3)
C17 C16 1.391(4)
C30 C32 1.485(3)
C30 C33 1.551(3)
C30 C31 1.543(3)
C13 C14 1.382(4)
C22 C18 1.394(3)
C9 H9 0.9300
C9 C10 1.380(4)
C18 H18 0.9300
C18 C19 1.383(3)
C1 C2 1.404(3)
C10 H10 0.9300
C10 C11 1.382(4)
C4 H4 0.9300
C4 C3 1.374(4)
C20 H20 0.9300
C20 C19 1.381(3)
C15 H15 0.9300
C15 C16 1.375(4)
C15 C14 1.389(4)
C2 H2 0.9300
C2 C3 1.384(4)
C16 H16 0.9300
C19 H19 0.9300
C27 H27A 0.9600
C27 H27B 0.9600
C27 H27C 0.9600
C11 H11 0.9300
C14 H14 0.9300
C7 H7A 0.9600
C7 H7B 0.9600
C7 H7C 0.9600
C33 H33A 0.9700
C33 H33B 0.9700
C33 C34 1.532(3)
C3 H3 0.9300
C31 H31A 0.9600
C31 H31B 0.9600
C31 H31C 0.9600
C34 H34 0.9800
C34 C36 1.521(4)
C34 C35 1.525(3)
C24 H24A 0.9600
C24 H24B 0.9600
C24 H24C 0.9600
C36 H36A 0.9600
C36 H36B 0.9600
C36 H36C 0.9600
C28 H28A 0.9600
C28 H28B 0.9600
C28 H28C 0.9600
C6 H6A 0.9600
C6 H6B 0.9600
C6 H6C 0.9600
C35 H35A 0.9600
C35 H35B 0.9600
C35 H35C 0.9600
Cl1 C37 1.740(4)
Cl3 C37 1.769(6)
Cl2 C37 1.733(4)
C37 H37 0.9800

loop_
_geom_torsion_atom_site_label_1
_geom_torsion_atom_site_label_2
_geom_torsion_atom_site_label_3
_geom_torsion_atom_site_label_4
_geom_torsion
N5 C5 C4 C3 177.4(2)
N5 C22 C18 C19 -178.3(2)
N7 C12 C11 C10 -177.5(2)
N7 C21 C20 C19 177.8(2)
N3 C12 C11 C10 0.8(3)
N3 C8 C9 C10 1.9(3)
N4 C5 C4 C3 -0.8(3)
N4 C1 C2 C3 -1.2(4)
N1 C17 C16 C15 1.3(4)
N1 C13 C14 C15 -0.2(4)
C23 C21 C20 C19 0.2(3)
C23 C25 C29 C30 151.42(18)
C23 C25 C26 O1 -51.4(3)
C23 C25 C26 O2 131.2(3)
C23 C22 C18 C19 0.0(3)
N2 C8 C9 C10 -177.2(2)
N2 C13 C14 C15 177.6(2)
C12 N7 C21 C23 -103.4(2)
C12 N7 C21 C20 78.9(3)
C12 N3 C8 N2 177.81(19)
C12 N3 C8 C9 -1.3(3)
C5 N5 C22 C23 88.3(3)
C5 N5 C22 C18 -93.4(3)
C5 N4 C1 N6 -180.0(2)
C5 N4 C1 C2 0.7(3)
C5 C4 C3 C2 0.2(4)
C8 N3 C12 N7 178.30(19)
C8 N3 C12 C11 -0.1(3)
C8 N2 C13 N1 99.3(3)
C8 N2 C13 C14 -78.7(3)
C8 C9 C10 C11 -1.1(4)
C21 N7 C12 N3 7.7(3)
C21 N7 C12 C11 -173.9(2)
C21 C23 C25 C29 70.1(2)
C21 C23 C25 C26 -57.4(3)
C21 C23 C22 N5 178.44(19)
C21 C23 C22 C18 0.2(3)
C21 C20 C19 C18 0.0(4)
C25 C23 C21 N7 5.4(3)
C25 C23 C21 C20 -177.1(2)
C25 C23 C22 N5 -4.7(3)
C25 C23 C22 C18 177.04(19)
C25 C29 C30 C32 72.9(2)
C25 C29 C30 C33 -166.34(18)
C25 C29 C30 C31 -47.3(3)
N6 C17 C16 C15 -177.5(2)
N6 C1 C2 C3 179.5(2)
C29 C25 C26 O1 -177.84(19)
C29 C25 C26 O2 4.8(4)
C29 C30 C32 N8 -168.0(18)
C29 C30 C33 C34 -46.4(3)
C17 N1 C13 N2 -176.6(2)
C17 N1 C13 C14 1.3(3)
C17 N6 C1 N4 6.1(3)
C17 N6 C1 C2 -174.6(2)
C30 C33 C34 C36 -59.2(3)
C30 C33 C34 C35 177.3(2)
C13 N1 C17 N6 177.0(2)
C13 N1 C17 C16 -1.8(3)
C13 N2 C8 N3 1.7(3)
C13 N2 C8 C9 -179.2(2)
C22 N5 C5 N4 2.4(3)
C22 N5 C5 C4 -175.8(2)
C22 C23 C21 N7 -177.84(19)
C22 C23 C21 C20 -0.3(3)
C22 C23 C25 C29 -106.6(2)
C22 C23 C25 C26 125.8(2)
C22 C18 C19 C20 -0.1(4)
C32 C30 C33 C34 77.9(2)
C9 C10 C11 C12 -0.2(4)
C1 N4 C5 N5 -177.9(2)
C1 N4 C5 C4 0.3(3)
C1 N6 C17 N1 -115.0(2)
C1 N6 C17 C16 63.9(3)
C1 C2 C3 C4 0.7(4)
C26 C25 C29 C30 -81.7(2)
C16 C15 C14 C13 -0.3(4)
C27 N2 C8 N3 164.1(2)
C27 N2 C8 C9 -16.8(4)
C27 N2 C13 N1 -63.6(3)
C27 N2 C13 C14 118.4(3)
C14 C15 C16 C17 -0.1(4)
C7 N5 C5 N4 170.5(2)
C7 N5 C5 C4 -7.8(3)
C7 N5 C22 C23 -80.2(3)
C7 N5 C22 C18 98.1(3)
C33 C30 C32 N8 70.9(19)
C31 C30 C32 N8 -43.7(19)
C31 C30 C33 C34 -168.8(2)
C24 N7 C12 N3 160.5(2)
C24 N7 C12 C11 -21.1(3)
C24 N7 C21 C23 103.2(3)
C24 N7 C21 C20 -74.4(3)
C28 O1 C26 O2 0.1(4)
C28 O1 C26 C25 -177.4(2)
C6 N6 C17 N1 42.8(3)
C6 N6 C17 C16 -138.3(3)
C6 N6 C1 N4 -151.2(2)
C6 N6 C1 C2 28.2(4)
